data_7003583
loop_
_publ_author_name
'Yuste, C.'
'Armentano, D.'
'Marino, N.'
'Ca\~nadillas-Delgado, L.'
'Delgado, F. S.'
'Ruiz-P\'erez, C.'
'Rillema, D. P.'
'Lloret, F.'
'Julve, M.'

_publ_section_title
;
 Synthesis, crystal structures and magnetic properties of
 tricyanomethanide-containing copper(II) complexes
;
_journal_issue 12
_journal_name_full 'Dalton Transactions'
_journal_page_first 1583
_journal_page_last 1596
_journal_paper_doi 10.1039/b717347d
_journal_year 2008
_chemical_formula_sum 'C16 H7 Cu N9'
_chemical_formula_weight 388.84
_chemical_name_systematic
;
?
;
_space_group_IT_number 2
_symmetry_cell_setting triclinic
_symmetry_space_group_name_Hall '-P 1'
_symmetry_space_group_name_H-M 'P -1'
_atom_sites_solution_hydrogens geom
_atom_sites_solution_primary direct
_atom_sites_solution_secondary difmap
_cell_angle_alpha 116.319(4)
_cell_angle_beta 90.635(4)
_cell_angle_gamma 108.260(4)
_cell_formula_units_Z 2
_cell_length_a 7.4889(4)
_cell_length_b 11.0496(5)
_cell_length_c 11.5924(5)
_cell_measurement_temperature 293(2)
_cell_volume 803.75(8)
_computing_cell_refinement 'Dirax/lsq (Duisenberg & Schreurs, 1989-2000)'
_computing_data_collection 'Collect (Nonius BV, 1997-2000)'
_computing_data_reduction 'EvalCCD (Duisenberg & Schreurs 1990-2000)'
_computing_molecular_graphics 'Ortep-3 for Windows (Farrugia, 1997)'
_computing_publication_material 'WinGX publication routines (Farrugia, 1999)'
_computing_structure_refinement 'SHELXL-97 (Sheldrick, 1997)'
_computing_structure_solution 'SHELXS-97 (Sheldrick, 1997)'
_diffrn_ambient_temperature 293(2)
_diffrn_detector 'CCD plate'
_diffrn_detector_area_resol_mean 9
_diffrn_measured_fraction_theta_full 0.975
_diffrn_measured_fraction_theta_max 0.975
_diffrn_measurement_device '95mm CCD camera on \k-goniostat'
_diffrn_measurement_device_type KappaCCD
_diffrn_measurement_method 'CCD rotation images, thick slices'
_diffrn_radiation_monochromator 'horizonally mounted graphite crystal'
_diffrn_radiation_probe x-ray
_diffrn_radiation_source 'fine-focus sealed tube'
_diffrn_radiation_type Mok\a
_diffrn_radiation_wavelength 0.71073
_diffrn_reflns_av_R_equivalents 0.0147
_diffrn_reflns_av_sigmaI/netI 0.0215
_diffrn_reflns_limit_h_max 9
_diffrn_reflns_limit_h_min -8
_diffrn_reflns_limit_k_max 14
_diffrn_reflns_limit_k_min -14
_diffrn_reflns_limit_l_max 15
_diffrn_reflns_limit_l_min -14
_diffrn_reflns_number 7681
_diffrn_reflns_theta_full 27.50
_diffrn_reflns_theta_max 27.50
_diffrn_reflns_theta_min 5.30
_diffrn_source 'Enraf Nonius FR590'
_exptl_absorpt_coefficient_mu 1.380
_exptl_absorpt_correction_type none
_exptl_crystal_colour blue
_exptl_crystal_density_diffrn 1.607
_exptl_crystal_density_method 'not measured'
_exptl_crystal_description needle
_exptl_crystal_F_000 390
_exptl_crystal_size_max 0.2
_exptl_crystal_size_mid 0.1
_exptl_crystal_size_min 0.1
_refine_diff_density_max 0.441
_refine_diff_density_min -0.433
_refine_diff_density_rms 0.050
_refine_ls_extinction_method none
_refine_ls_goodness_of_fit_ref 1.070
_refine_ls_hydrogen_treatment mixed
_refine_ls_matrix_type full
_refine_ls_number_parameters 263
_refine_ls_number_reflns 3599
_refine_ls_number_restraints 0
_refine_ls_restrained_S_all 1.070
_refine_ls_R_factor_all 0.0308
_refine_ls_R_factor_gt 0.0268
_refine_ls_shift/su_max 0.001
_refine_ls_shift/su_mean 0.000
_refine_ls_structure_factor_coef Fsqd
_refine_ls_weighting_details 'calc w=1/[\s^2^(Fo^2^)+(0.0311P)^2^+0.4532P] where P=(Fo^2^+2Fc^2^)/3'
_refine_ls_weighting_scheme calc
_refine_ls_wR_factor_gt 0.0675
_refine_ls_wR_factor_ref 0.0697
_reflns_number_gt 3324
_reflns_number_total 3599
_reflns_threshold_expression >2sigma(I)
_cod_data_source_file b717347d.txt
_cod_data_source_block ull1350b
_cod_original_cell_volume 803.75(7)
_cod_database_code 7003583

loop_
_symmetry_equiv_pos_as_xyz
'x, y, z'
'-x, -y, -z'

loop_
_atom_site_label
_atom_site_type_symbol
_atom_site_fract_x
_atom_site_fract_y
_atom_site_fract_z
_atom_site_U_iso_or_equiv
_atom_site_adp_type
_atom_site_occupancy
_atom_site_symmetry_multiplicity
_atom_site_calc_flag
_atom_site_refinement_flags
_atom_site_disorder_assembly
_atom_site_disorder_group
Cu1 Cu 0.42695(3) 0.35207(2) 0.742574(19) 0.02553(8) Uani 1 1 d . . .
N1 N 0.3356(2) 0.13783(16) 0.61227(14) 0.0272(3) Uani 1 1 d . . .
N2 N 0.3112(2) 0.35686(17) 0.59090(15) 0.0322(3) Uani 1 1 d . . .
C4 C 0.1713(3) -0.0387(2) 0.39571(19) 0.0349(4) Uani 1 1 d . . .
N11 N 0.6143(2) 0.32983(18) 0.84801(15) 0.0336(3) Uani 1 1 d . . .
N12 N 1.1908(2) 0.33344(18) 0.85129(16) 0.0343(3) Uani 1 1 d . . .
N13 N 0.9104(5) 0.3396(5) 1.1874(3) 0.1251(16) Uani 1 1 d . . .
N14 N 0.5454(3) 0.56340(18) 0.83649(17) 0.0433(4) Uani 1 1 d . . .
N15 N 0.9217(3) 0.9940(2) 1.14833(18) 0.0468(5) Uani 1 1 d . . .
N16 N 0.5622(4) 0.9471(3) 0.8137(3) 0.0690(7) Uani 1 1 d . . .
C1 C 0.3486(3) 0.0327(2) 0.6362(2) 0.0334(4) Uani 1 1 d . . .
C2 C 0.2733(3) -0.1110(2) 0.5431(2) 0.0387(4) Uani 1 1 d . . .
C3 C 0.1831(3) -0.1468(2) 0.4221(2) 0.0389(4) Uani 1 1 d . . .
C5 C 0.2482(2) 0.10225(19) 0.49333(17) 0.0278(4) Uani 1 1 d . . .
C6 C 0.2396(3) 0.2280(2) 0.48590(17) 0.0292(4) Uani 1 1 d . . .
N3 N 0.1592(3) 0.2385(2) 0.38864(17) 0.0374(4) Uani 1 1 d . . .
C7 C 0.1783(4) 0.3788(3) 0.4330(2) 0.0469(5) Uani 1 1 d . . .
C8 C 0.2738(4) 0.4523(2) 0.5585(2) 0.0442(5) Uani 1 1 d . . .
C11 C 0.8993(3) 0.3243(2) 0.96259(18) 0.0292(4) Uani 1 1 d . . .
C12 C 0.7402(2) 0.32690(18) 0.90176(17) 0.0265(3) Uani 1 1 d . . .
C13 C 1.0609(3) 0.32915(18) 0.90279(17) 0.0268(4) Uani 1 1 d . . .
C14 C 0.9039(4) 0.3315(4) 1.0861(2) 0.0590(7) Uani 1 1 d . . .
C16 C 0.6053(3) 0.6870(2) 0.88469(18) 0.0322(4) Uani 1 1 d . . .
C15 C 0.6745(3) 0.83628(19) 0.93894(18) 0.0323(4) Uani 1 1 d . . .
C17 C 0.8104(3) 0.9228(2) 1.05446(19) 0.0329(4) Uani 1 1 d . . .
C18 C 0.6121(3) 0.8993(2) 0.8713(2) 0.0401(5) Uani 1 1 d . . .
H1 H 0.406(3) 0.060(2) 0.719(2) 0.042(6) Uiso 1 1 d . . .
H8 H 0.319(3) 0.548(3) 0.617(2) 0.036(6) Uiso 1 1 d . . .
H4 H 0.120(3) -0.057(2) 0.318(2) 0.040(6) Uiso 1 1 d . . .
H7 H 0.137(3) 0.411(2) 0.382(2) 0.042(6) Uiso 1 1 d . . .
H2 H 0.283(4) -0.185(3) 0.568(3) 0.055(7) Uiso 1 1 d . . .
H5 H 0.095(4) 0.169(3) 0.316(3) 0.050(7) Uiso 1 1 d . . .
H3 H 0.135(3) -0.242(3) 0.358(2) 0.047(7) Uiso 1 1 d . . .

loop_
_atom_site_aniso_label
_atom_site_aniso_U_11
_atom_site_aniso_U_22
_atom_site_aniso_U_33
_atom_site_aniso_U_23
_atom_site_aniso_U_13
_atom_site_aniso_U_12
Cu1 0.02481(12) 0.02624(12) 0.01943(11) 0.00707(8) -0.00424(8) 0.00721(8)
N1 0.0242(7) 0.0296(7) 0.0222(7) 0.0081(6) 0.0009(6) 0.0090(6)
N2 0.0361(9) 0.0326(8) 0.0231(7) 0.0105(6) -0.0041(6) 0.0107(6)
C4 0.0320(10) 0.0373(10) 0.0228(9) 0.0058(8) 0.0009(7) 0.0092(8)
N11 0.0285(8) 0.0433(9) 0.0262(8) 0.0123(7) -0.0005(6) 0.0154(7)
N12 0.0291(8) 0.0401(9) 0.0300(8) 0.0121(7) 0.0030(7) 0.0142(7)
N13 0.104(2) 0.279(5) 0.0662(18) 0.109(3) 0.0396(17) 0.120(3)
N14 0.0503(11) 0.0292(9) 0.0357(9) 0.0109(7) -0.0175(8) 0.0029(7)
N15 0.0504(11) 0.0411(10) 0.0334(10) 0.0133(8) -0.0090(8) 0.0036(8)
N16 0.0755(16) 0.0817(17) 0.0752(16) 0.0534(14) 0.0032(13) 0.0352(13)
C1 0.0310(10) 0.0376(10) 0.0319(10) 0.0163(8) 0.0033(8) 0.0129(8)
C2 0.0375(11) 0.0349(10) 0.0458(12) 0.0193(9) 0.0087(9) 0.0150(8)
C3 0.0363(11) 0.0316(10) 0.0349(11) 0.0062(8) 0.0050(8) 0.0090(8)
C5 0.0221(8) 0.0340(9) 0.0216(8) 0.0090(7) 0.0028(6) 0.0090(7)
C6 0.0248(9) 0.0368(9) 0.0199(8) 0.0102(7) -0.0009(7) 0.0082(7)
N3 0.0386(9) 0.0438(9) 0.0227(8) 0.0126(7) -0.0053(7) 0.0108(7)
C7 0.0567(14) 0.0517(13) 0.0370(12) 0.0243(10) -0.0042(10) 0.0204(11)
C8 0.0582(14) 0.0361(11) 0.0361(11) 0.0160(9) -0.0063(10) 0.0160(10)
C11 0.0256(9) 0.0372(9) 0.0264(9) 0.0149(8) 0.0017(7) 0.0135(7)
C12 0.0254(9) 0.0278(8) 0.0210(8) 0.0076(7) 0.0019(7) 0.0089(7)
C13 0.0281(9) 0.0238(8) 0.0225(8) 0.0060(7) -0.0047(7) 0.0094(7)
C14 0.0437(13) 0.114(2) 0.0434(13) 0.0449(15) 0.0133(11) 0.0468(15)
C16 0.0318(9) 0.0353(10) 0.0247(9) 0.0130(8) -0.0035(7) 0.0080(8)
C15 0.0362(10) 0.0273(9) 0.0288(9) 0.0120(7) -0.0035(8) 0.0076(7)
C17 0.0376(10) 0.0279(9) 0.0302(10) 0.0136(8) 0.0016(8) 0.0083(7)
C18 0.0413(11) 0.0399(11) 0.0395(11) 0.0195(9) 0.0006(9) 0.0137(9)

loop_
_atom_type_symbol
_atom_type_description
_atom_type_scat_dispersion_real
_atom_type_scat_dispersion_imag
_atom_type_scat_source
C C 0.0030 0.0020 'International Tables Vol C Tables 4.2.6.8 and 6.1.1.4'
H H 0.0000 0.0000 'International Tables Vol C Tables 4.2.6.8 and 6.1.1.4'
Cu Cu 0.3200 1.2650 'International Tables Vol C Tables 4.2.6.8 and 6.1.1.4'
N N 0.0060 0.0030 'International Tables Vol C Tables 4.2.6.8 and 6.1.1.4'

loop_
_geom_angle_atom_site_label_1
_geom_angle_atom_site_label_2
_geom_angle_atom_site_label_3
_geom_angle
_geom_angle_site_symmetry_1
_geom_angle_site_symmetry_3
_geom_angle_publ_flag
N14 Cu1 N2 91.73(7) . . ?
N14 Cu1 N11 91.95(7) . . ?
N2 Cu1 N11 157.68(7) . . ?
N14 Cu1 N1 166.88(7) . . ?
N2 Cu1 N1 80.67(6) . . ?
N11 Cu1 N1 91.21(6) . . ?
N14 Cu1 N12 96.97(8) . 1_455 ?
N2 Cu1 N12 102.40(7) . 1_455 ?
N11 Cu1 N12 99.00(6) . 1_455 ?
N1 Cu1 N12 95.11(6) . 1_455 ?
C1 N1 C5 118.91(16) . . ?
C1 N1 Cu1 126.08(13) . . ?
C5 N1 Cu1 114.95(12) . . ?
C6 N2 C8 106.53(16) . . ?
C6 N2 Cu1 113.45(12) . . ?
C8 N2 Cu1 139.98(14) . . ?
C5 C4 C3 118.34(19) . . ?
C12 N11 Cu1 170.56(16) . . ?
C13 N12 Cu1 173.92(15) . 1_655 ?
C16 N14 Cu1 174.79(16) . . ?
N1 C1 C2 121.85(19) . . ?
C3 C2 C1 119.00(19) . . ?
C2 C3 C4 119.64(19) . . ?
N1 C5 C4 122.25(18) . . ?
N1 C5 C6 111.72(15) . . ?
C4 C5 C6 125.98(17) . . ?
N2 C6 N3 110.28(17) . . ?
N2 C6 C5 119.20(16) . . ?
N3 C6 C5 130.43(17) . . ?
C6 N3 C7 107.78(17) . . ?
N3 C7 C8 106.80(19) . . ?
C7 C8 N2 108.61(19) . . ?
C12 C11 C14 120.71(18) . . ?
C12 C11 C13 118.05(16) . . ?
C14 C11 C13 120.93(17) . . ?
N11 C12 C11 177.1(2) . . ?
N12 C13 C11 178.17(19) . . ?
N13 C14 C11 178.8(4) . . ?
N14 C16 C15 177.9(2) . . ?
C16 C15 C17 121.10(17) . . ?
C16 C15 C18 118.28(17) . . ?
C17 C15 C18 120.54(17) . . ?
N15 C17 C15 179.5(2) . . ?
N16 C18 C15 178.1(3) . . ?

loop_
_geom_bond_atom_site_label_1
_geom_bond_atom_site_label_2
_geom_bond_distance
_geom_bond_site_symmetry_2
_geom_bond_publ_flag
Cu1 N14 1.9624(17) . ?
Cu1 N2 1.9808(15) . ?
Cu1 N11 1.9917(16) . ?
Cu1 N1 2.0359(15) . ?
Cu1 N12 2.1931(17) 1_455 ?
N1 C1 1.339(2) . ?
N1 C5 1.350(2) . ?
N2 C6 1.329(2) . ?
N2 C8 1.365(3) . ?
C4 C5 1.378(3) . ?
C4 C3 1.385(3) . ?
N11 C12 1.141(2) . ?
N12 C13 1.146(2) . ?
N12 Cu1 2.1931(17) 1_655 ?
N13 C14 1.137(3) . ?
N14 C16 1.146(2) . ?
N15 C17 1.144(3) . ?
N16 C18 1.138(3) . ?
C1 C2 1.381(3) . ?
C2 C3 1.378(3) . ?
C5 C6 1.450(3) . ?
C6 N3 1.339(2) . ?
N3 C7 1.357(3) . ?
C7 C8 1.361(3) . ?
C11 C12 1.392(2) . ?
C11 C14 1.398(3) . ?
C11 C13 1.400(3) . ?
C16 C15 1.386(3) . ?
C15 C17 1.403(3) . ?
C15 C18 1.413(3) . ?
